data_4334450
loop_
_publ_author_name
'Matthew J. Ray'
'Rebecca A. M. Randall'
'Kasun S. Athukorala Arachchige'
'Alexandra M. Z. Slawin'
'Michael B\"uhl'
'Tomas Lebl'
'Petr Kilian'

_publ_section_title
;
 Synthetic, Structural, NMR, and Computational Study of a Geminally
 Bis(peri-substituted) Tridentate Phosphine and Its Chalcogenides and
 Transition-Metal Complexes
;
_journal_name_full 'Inorganic Chemistry'
_journal_page_first 4346
_journal_page_last 4359
_journal_paper_doi 10.1021/ic3024875
_journal_volume 52
_journal_year 2013
_chemical_formula_moiety 'C42 H57 O P3 S3'
_chemical_formula_sum 'C42 H57 O P3 S3'
_chemical_formula_weight 767.01
_space_group_IT_number 14
_symmetry_cell_setting monoclinic
_symmetry_Int_Tables_number 14
_symmetry_space_group_name_Hall '-P 2ybc'
_symmetry_space_group_name_H-M 'P 1 21/c 1'
_atom_sites_solution_hydrogens geom
_atom_sites_solution_primary direct
_atom_sites_solution_secondary difmap
_audit_creation_date 2012-08-24
_audit_creation_method 'by CrystalStructure 4.0'
_cell_angle_alpha 90.0000
_cell_angle_beta 111.872(6)
_cell_angle_gamma 90.0000
_cell_formula_units_Z 4
_cell_length_a 16.969(5)
_cell_length_b 13.057(3)
_cell_length_c 20.051(6)
_cell_measurement_reflns_used 13590
_cell_measurement_temperature 125
_cell_measurement_theta_max 26.37
_cell_measurement_theta_min 1.91
_cell_volume 4123(2)
_computing_cell_refinement 'CrystalClear-SM Expert 2.0 r5'
_computing_data_collection 'CrystalClear-SM Expert 2.0 r5 (Rigaku, 2010)'
_computing_data_reduction 'CrystalClear-SM Expert 2.0 r5'
_computing_molecular_graphics 'CrystalStructure 4.0'
_computing_publication_material 'CrystalStructure 4.0 (Rigaku, 2010)'
_computing_structure_refinement 'SHELXL97 (Sheldrick, 2008)'
_computing_structure_solution 'SHELXS97 (Sheldrick, 2008)'
_diffrn_ambient_temperature 125
_diffrn_detector_area_resol_mean 28.944
_diffrn_measured_fraction_theta_full 0.998
_diffrn_measured_fraction_theta_max 0.998
_diffrn_measurement_device_type 'Rigaku Saturn724'
_diffrn_measurement_method \w
_diffrn_radiation_type 'Mo K\a'
_diffrn_radiation_wavelength 0.71075
_diffrn_reflns_av_R_equivalents 0.1358
_diffrn_reflns_limit_h_max 20
_diffrn_reflns_limit_h_min -19
_diffrn_reflns_limit_k_max 15
_diffrn_reflns_limit_k_min -15
_diffrn_reflns_limit_l_max 23
_diffrn_reflns_limit_l_min -19
_diffrn_reflns_number 30858
_diffrn_reflns_theta_full 25.00
_diffrn_reflns_theta_max 25.00
_diffrn_standards_number 0
_exptl_absorpt_coefficient_mu 0.327
_exptl_absorpt_correction_T_max 0.990
_exptl_absorpt_correction_T_min 0.716
_exptl_absorpt_correction_type multi-scan
_exptl_absorpt_process_details 'REQAB (Rigaku, 1998)'
_exptl_crystal_colour yellow
_exptl_crystal_density_diffrn 1.236
_exptl_crystal_description platelet
_exptl_crystal_F_000 1640.00
_exptl_crystal_size_max 0.120
_exptl_crystal_size_mid 0.120
_exptl_crystal_size_min 0.030
_refine_diff_density_max 0.710
_refine_diff_density_min -0.930
_refine_ls_extinction_method none
_refine_ls_goodness_of_fit_ref 1.281
_refine_ls_hydrogen_treatment constr
_refine_ls_number_parameters 444
_refine_ls_number_reflns 7255
_refine_ls_number_restraints 0
_refine_ls_R_factor_gt 0.1313
_refine_ls_shift/su_max 0.001
_refine_ls_structure_factor_coef Fsqd
_refine_ls_weighting_details 'w = 1/[\s^2^(Fo^2^)+(0.1171P)^2^+14.8236P] where P=(Fo^2^+2Fc^2^)/3'
_refine_ls_weighting_scheme calc
_refine_ls_wR_factor_ref 0.3311
_reflns_number_gt 5583
_reflns_number_total 7257
_reflns_threshold_expression F^2^>2.0\s(F^2^)
_cod_data_source_file ic3024875_si_001_3.cif
_cod_data_source_block 3
_cod_original_cell_volume 4122.7(19)
_cod_database_code 4334450

loop_
_symmetry_equiv_pos_site_id
_symmetry_equiv_pos_as_xyz
1 +X,+Y,+Z
2 -X,1/2+Y,1/2-Z
3 -X,-Y,-Z
4 +X,1/2-Y,1/2+Z

loop_
_atom_site_label
_atom_site_type_symbol
_atom_site_fract_x
_atom_site_fract_y
_atom_site_fract_z
_atom_site_U_iso_or_equiv
_atom_site_adp_type
_atom_site_occupancy
_atom_site_symmetry_multiplicity
_atom_site_calc_flag
_atom_site_refinement_flags
S1 S 0.13096(15) 0.16221(17) 0.26804(13) 0.0421(6) Uani 1.0 4 d .
S2 S 0.34576(15) 0.06680(17) 0.32198(14) 0.0439(6) Uani 1.0 4 d .
S3 S 0.24942(16) 0.56439(16) 0.22560(13) 0.0430(6) Uani 1.0 4 d .
P1 P 0.19562(13) 0.18160(15) 0.37132(11) 0.0285(5) Uani 1.0 4 d .
P2 P 0.26240(15) -0.03674(17) 0.26939(12) 0.0366(6) Uani 1.0 4 d .
P3 P 0.22221(13) 0.43533(15) 0.26346(12) 0.0313(6) Uani 1.0 4 d .
O1 O 0.3610(8) 0.7307(8) 0.0880(7) 0.121(5) Uani 1.0 4 d .
C1 C 0.2122(5) 0.0575(6) 0.4169(4) 0.0267(17) Uani 1.0 4 d .
C2 C 0.2238(6) 0.0602(7) 0.4886(5) 0.040(2) Uani 1.0 4 d .
C3 C 0.2085(6) -0.0209(7) 0.5281(5) 0.040(2) Uani 1.0 4 d .
C4 C 0.1743(6) -0.1074(7) 0.4915(5) 0.039(2) Uani 1.0 4 d .
C5 C 0.1640(5) -0.1162(6) 0.4193(5) 0.0314(19) Uani 1.0 4 d .
C6 C 0.1240(6) -0.2085(7) 0.3896(6) 0.041(3) Uani 1.0 4 d .
C7 C 0.1081(6) -0.2288(7) 0.3199(6) 0.048(3) Uani 1.0 4 d .
C8 C 0.1443(6) -0.1650(7) 0.2823(5) 0.041(3) Uani 1.0 4 d .
C9 C 0.1875(5) -0.0751(6) 0.3113(5) 0.0334(19) Uani 1.0 4 d .
C10 C 0.1878(5) -0.0399(6) 0.3800(5) 0.0290(18) Uani 1.0 4 d .
C11 C 0.1439(8) -0.2057(8) 0.5150(7) 0.065(4) Uani 1.0 4 d .
C12 C 0.1046(7) -0.2690(8) 0.4464(6) 0.055(3) Uani 1.0 4 d .
C13 C 0.1220(5) 0.2552(7) 0.4031(5) 0.035(2) Uani 1.0 4 d .
C14 C 0.1536(7) 0.2960(8) 0.4796(6) 0.049(3) Uani 1.0 4 d .
C15 C 0.0371(7) 0.1961(8) 0.3868(7) 0.061(3) Uani 1.0 4 d .
C16 C 0.3185(8) -0.1597(7) 0.2714(7) 0.057(3) Uani 1.0 4 d .
C17 C 0.3445(7) -0.2077(9) 0.3459(7) 0.066(4) Uani 1.0 4 d .
C18 C 0.3998(8) -0.1482(10) 0.2551(8) 0.075(4) Uani 1.0 4 d .
C19 C 0.2069(7) 0.0033(8) 0.1748(6) 0.053(3) Uani 1.0 4 d .
C20 C 0.2645(9) -0.0025(10) 0.1317(7) 0.071(4) Uani 1.0 4 d .
C21 C 0.1221(8) -0.0483(10) 0.1330(7) 0.070(4) Uani 1.0 4 d .
C22 C 0.2943(6) 0.2566(6) 0.4144(5) 0.0322(19) Uani 1.0 4 d .
C23 C 0.3584(6) 0.2046(7) 0.4655(5) 0.040(2) Uani 1.0 4 d .
C24 C 0.4232(6) 0.2500(7) 0.5237(5) 0.043(3) Uani 1.0 4 d .
C25 C 0.4210(6) 0.3526(7) 0.5333(5) 0.037(2) Uani 1.0 4 d .
C26 C 0.3582(5) 0.4096(7) 0.4798(5) 0.0311(18) Uani 1.0 4 d .
C27 C 0.3634(6) 0.5145(7) 0.4988(5) 0.0331(19) Uani 1.0 4 d .
C28 C 0.3072(6) 0.5830(7) 0.4536(5) 0.037(2) Uani 1.0 4 d .
C29 C 0.2587(6) 0.5457(6) 0.3853(5) 0.038(2) Uani 1.0 4 d .
C30 C 0.2540(5) 0.4449(6) 0.3620(5) 0.0302(18) Uani 1.0 4 d .
C31 C 0.2990(5) 0.3687(6) 0.4158(5) 0.0333(19) Uani 1.0 4 d .
C32 C 0.4721(6) 0.4226(7) 0.5927(6) 0.044(3) Uani 1.0 4 d .
C33 C 0.4367(6) 0.5311(7) 0.5683(5) 0.043(3) Uani 1.0 4 d .
C34 C 0.1066(5) 0.4113(7) 0.2207(6) 0.043(3) Uani 1.0 4 d .
C35 C 0.0608(6) 0.4845(8) 0.2541(6) 0.045(3) Uani 1.0 4 d .
C36 C 0.0743(7) 0.4275(10) 0.1386(6) 0.064(3) Uani 1.0 4 d .
C37 C 0.2869(6) 0.3282(6) 0.2521(5) 0.035(2) Uani 1.0 4 d .
C38 C 0.2630(7) 0.2980(8) 0.1728(5) 0.049(3) Uani 1.0 4 d .
C39 C 0.3815(6) 0.3546(8) 0.2865(6) 0.047(3) Uani 1.0 4 d .
C40 C 0.4014(8) 0.6510(10) 0.0939(8) 0.069(4) Uani 1.0 4 d .
C41 C 0.4235(11) 0.604(3) 0.0367(10) 0.164(11) Uani 1.0 4 d .
C42 C 0.4267(8) 0.5961(11) 0.1627(8) 0.078(4) Uani 1.0 4 d .
H2 H 0.2439 0.1226 0.5135 0.0483 Uiso 1.0 4 calc R
H3 H 0.2216 -0.0154 0.5783 0.0482 Uiso 1.0 4 calc R
H7 H 0.0732 -0.2850 0.2966 0.0576 Uiso 1.0 4 calc R
H8 H 0.1389 -0.1842 0.2351 0.0492 Uiso 1.0 4 calc R
H11A H 0.1012 -0.1906 0.5364 0.0777 Uiso 1.0 4 calc R
H11B H 0.1920 -0.2429 0.5508 0.0777 Uiso 1.0 4 calc R
H12A H 0.1304 -0.3381 0.4524 0.0664 Uiso 1.0 4 calc R
H12B H 0.0425 -0.2763 0.4332 0.0664 Uiso 1.0 4 calc R
H13 H 0.1062 0.3174 0.3717 0.0420 Uiso 1.0 4 calc R
H14A H 0.1631 0.2387 0.5132 0.0584 Uiso 1.0 4 calc R
H14B H 0.1110 0.3423 0.4852 0.0584 Uiso 1.0 4 calc R
H14C H 0.2069 0.3332 0.4897 0.0584 Uiso 1.0 4 calc R
H15A H -0.0055 0.2424 0.3922 0.0734 Uiso 1.0 4 calc R
H15B H 0.0466 0.1387 0.4204 0.0734 Uiso 1.0 4 calc R
H15C H 0.0170 0.1698 0.3375 0.0734 Uiso 1.0 4 calc R
H16 H 0.2789 -0.2075 0.2354 0.0687 Uiso 1.0 4 calc R
H17A H 0.3854 -0.1630 0.3814 0.0788 Uiso 1.0 4 calc R
H17B H 0.3706 -0.2747 0.3460 0.0788 Uiso 1.0 4 calc R
H17C H 0.2942 -0.2163 0.3583 0.0788 Uiso 1.0 4 calc R
H18A H 0.4253 -0.2157 0.2560 0.0895 Uiso 1.0 4 calc R
H18B H 0.4401 -0.1041 0.2915 0.0895 Uiso 1.0 4 calc R
H18C H 0.3857 -0.1173 0.2075 0.0895 Uiso 1.0 4 calc R
H19 H 0.1936 0.0776 0.1767 0.0634 Uiso 1.0 4 calc R
H20A H 0.2371 0.0324 0.0855 0.0855 Uiso 1.0 4 calc R
H20B H 0.2745 -0.0744 0.1232 0.0855 Uiso 1.0 4 calc R
H20C H 0.3188 0.0309 0.1587 0.0855 Uiso 1.0 4 calc R
H21A H 0.1319 -0.1203 0.1245 0.0839 Uiso 1.0 4 calc R
H21B H 0.0946 -0.0134 0.0869 0.0839 Uiso 1.0 4 calc R
H21C H 0.0855 -0.0444 0.1609 0.0839 Uiso 1.0 4 calc R
H23 H 0.3591 0.1321 0.4613 0.0477 Uiso 1.0 4 calc R
H24 H 0.4679 0.2096 0.5558 0.0512 Uiso 1.0 4 calc R
H28 H 0.3016 0.6512 0.4678 0.0447 Uiso 1.0 4 calc R
H29 H 0.2255 0.5944 0.3511 0.0453 Uiso 1.0 4 calc R
H32A H 0.5331 0.4190 0.5999 0.0531 Uiso 1.0 4 calc R
H32B H 0.4656 0.4040 0.6382 0.0531 Uiso 1.0 4 calc R
H33A H 0.4176 0.5635 0.6043 0.0515 Uiso 1.0 4 calc R
H33B H 0.4804 0.5753 0.5612 0.0515 Uiso 1.0 4 calc R
H34 H 0.0946 0.3391 0.2307 0.0512 Uiso 1.0 4 calc R
H35A H -0.0004 0.4710 0.2334 0.0543 Uiso 1.0 4 calc R
H35B H 0.0716 0.5554 0.2440 0.0543 Uiso 1.0 4 calc R
H35C H 0.0819 0.4738 0.3062 0.0543 Uiso 1.0 4 calc R
H36A H 0.0852 0.4983 0.1283 0.0768 Uiso 1.0 4 calc R
H36B H 0.0131 0.4138 0.1175 0.0768 Uiso 1.0 4 calc R
H36C H 0.1040 0.3806 0.1178 0.0768 Uiso 1.0 4 calc R
H37 H 0.2763 0.2676 0.2780 0.0421 Uiso 1.0 4 calc R
H38A H 0.2963 0.2382 0.1698 0.0590 Uiso 1.0 4 calc R
H38B H 0.2751 0.3553 0.1465 0.0590 Uiso 1.0 4 calc R
H38C H 0.2024 0.2813 0.1518 0.0590 Uiso 1.0 4 calc R
H39A H 0.3941 0.4122 0.2607 0.0560 Uiso 1.0 4 calc R
H39B H 0.4153 0.2950 0.2839 0.0560 Uiso 1.0 4 calc R
H39C H 0.3955 0.3737 0.3369 0.0560 Uiso 1.0 4 calc R
H41A H 0.3788 0.5561 0.0095 0.1968 Uiso 1.0 4 calc R
H41B H 0.4775 0.5678 0.0580 0.1968 Uiso 1.0 4 calc R
H41C H 0.4288 0.6579 0.0045 0.1968 Uiso 1.0 4 calc R
H42A H 0.4168 0.6399 0.1985 0.0933 Uiso 1.0 4 calc R
H42B H 0.4871 0.5784 0.1792 0.0933 Uiso 1.0 4 calc R
H42C H 0.3930 0.5333 0.1563 0.0933 Uiso 1.0 4 calc R

loop_
_atom_site_aniso_label
_atom_site_aniso_U_11
_atom_site_aniso_U_22
_atom_site_aniso_U_33
_atom_site_aniso_U_12
_atom_site_aniso_U_13
_atom_site_aniso_U_23
S1 0.0507(14) 0.0352(12) 0.0382(14) -0.0027(10) 0.0140(11) 0.0001(10)
S2 0.0458(13) 0.0354(12) 0.0569(16) -0.0040(10) 0.0264(12) -0.0087(11)
S3 0.0640(15) 0.0293(12) 0.0339(13) -0.0089(10) 0.0160(11) -0.0002(10)
P1 0.0335(12) 0.0236(10) 0.0265(12) 0.0005(8) 0.0090(9) -0.0019(9)
P2 0.0493(14) 0.0307(12) 0.0329(13) -0.0030(10) 0.0188(11) -0.0035(10)
P3 0.0357(12) 0.0256(11) 0.0318(12) -0.0010(9) 0.0119(9) -0.0010(9)
O1 0.119(9) 0.066(7) 0.129(10) -0.014(6) -0.012(7) 0.021(7)
C1 0.030(4) 0.028(4) 0.021(4) 0.000(3) 0.007(4) 0.003(4)
C2 0.048(6) 0.037(5) 0.038(6) -0.003(4) 0.017(5) -0.000(4)
C3 0.055(6) 0.046(6) 0.023(5) 0.004(5) 0.019(4) 0.008(4)
C4 0.058(6) 0.032(5) 0.037(6) 0.002(4) 0.029(5) 0.008(4)
C5 0.032(5) 0.025(4) 0.041(6) 0.000(4) 0.018(4) 0.005(4)
C6 0.063(6) 0.025(5) 0.050(6) -0.003(4) 0.037(5) 0.002(4)
C7 0.052(6) 0.027(5) 0.062(7) -0.011(4) 0.018(5) -0.009(5)
C8 0.047(6) 0.032(5) 0.036(6) 0.002(4) 0.006(4) -0.007(4)
C9 0.038(5) 0.024(4) 0.035(5) 0.004(4) 0.011(4) 0.003(4)
C10 0.031(5) 0.034(5) 0.026(5) 0.008(4) 0.015(4) 0.001(4)
C11 0.097(9) 0.047(6) 0.074(9) 0.001(6) 0.058(8) 0.017(6)
C12 0.071(7) 0.038(6) 0.070(8) -0.001(5) 0.041(6) 0.008(5)
C13 0.027(5) 0.035(5) 0.043(6) -0.000(4) 0.013(4) -0.007(4)
C14 0.051(6) 0.046(6) 0.058(7) 0.002(5) 0.030(5) -0.002(5)
C15 0.055(7) 0.050(7) 0.084(9) -0.009(5) 0.032(6) -0.015(6)
C16 0.082(8) 0.026(5) 0.076(8) -0.012(5) 0.043(7) -0.017(5)
C17 0.053(7) 0.056(7) 0.070(8) 0.013(5) 0.003(6) 0.005(6)
C18 0.076(8) 0.074(9) 0.084(10) 0.024(7) 0.042(7) 0.005(7)
C19 0.063(7) 0.053(6) 0.039(6) 0.006(5) 0.016(5) 0.005(5)
C20 0.105(10) 0.077(8) 0.043(7) 0.014(7) 0.041(7) 0.013(6)
C21 0.071(8) 0.082(9) 0.046(7) -0.009(7) 0.010(6) 0.005(6)
C22 0.044(5) 0.026(5) 0.032(5) -0.000(4) 0.021(4) 0.000(4)
C23 0.046(6) 0.030(5) 0.046(6) 0.000(4) 0.021(5) 0.004(4)
C24 0.031(5) 0.040(6) 0.050(6) 0.007(4) 0.007(4) -0.003(5)
C25 0.038(5) 0.038(5) 0.033(5) -0.004(4) 0.010(4) -0.006(4)
C26 0.027(5) 0.037(5) 0.033(5) -0.003(4) 0.016(4) -0.006(4)
C27 0.041(5) 0.035(5) 0.031(5) -0.008(4) 0.023(4) -0.003(4)
C28 0.051(6) 0.028(5) 0.038(6) 0.003(4) 0.023(5) -0.009(4)
C29 0.046(5) 0.026(5) 0.042(6) -0.000(4) 0.016(4) -0.003(4)
C30 0.025(4) 0.033(5) 0.033(5) -0.005(4) 0.011(4) -0.005(4)
C31 0.038(5) 0.028(5) 0.037(5) 0.004(4) 0.019(4) -0.002(4)
C32 0.045(6) 0.048(6) 0.040(6) 0.001(5) 0.017(5) -0.004(5)
C33 0.045(6) 0.043(6) 0.043(6) -0.001(4) 0.019(5) -0.003(5)
C34 0.019(4) 0.043(5) 0.058(7) -0.002(4) 0.004(4) -0.004(5)
C35 0.028(5) 0.051(6) 0.050(6) 0.009(4) 0.005(4) -0.002(5)
C36 0.041(6) 0.086(9) 0.051(7) -0.002(6) 0.001(5) -0.018(6)
C37 0.052(6) 0.026(5) 0.032(5) 0.004(4) 0.022(4) 0.006(4)
C38 0.076(7) 0.042(6) 0.037(6) 0.018(5) 0.030(5) 0.005(5)
C39 0.048(6) 0.047(6) 0.052(7) -0.002(5) 0.026(5) 0.002(5)
C40 0.062(8) 0.055(7) 0.077(9) -0.016(6) 0.012(7) 0.018(7)
C41 0.077(11) 0.35(4) 0.071(12) -0.064(16) 0.029(9) -0.005(16)
C42 0.075(9) 0.079(9) 0.086(10) 0.017(7) 0.037(8) 0.011(8)

loop_
_atom_type_symbol
_atom_type_description
_atom_type_scat_dispersion_real
_atom_type_scat_dispersion_imag
_atom_type_scat_source
C C 0.0033 0.0016
;
International Tables for Crystallography
(1992, Vol. C, Tables 4.2.6.8 and 6.1.1.4)
;
H H 0.0000 0.0000
;
International Tables for Crystallography
(1992, Vol. C, Table 6.1.1.4)
;
P P 0.1023 0.0942
;
International Tables for Crystallography
(1992, Vol. C, Tables 4.2.6.8 and 6.1.1.4)
;
S S 0.1246 0.1234
;
International Tables for Crystallography
(1992, Vol. C, Tables 4.2.6.8 and 6.1.1.4)
;
O O 0.0106 0.0060
;
International Tables for Crystallography
(1992, Vol. C, Tables 4.2.6.8 and 6.1.1.4)
;

loop_
_geom_angle_atom_site_label_1
_geom_angle_atom_site_label_2
_geom_angle_atom_site_label_3
_geom_angle
_geom_angle_publ_flag
S1 P1 C1 109.5(3) yes
S1 P1 C13 104.1(3) yes
S1 P1 C22 127.8(4) yes
C1 P1 C13 106.4(5) yes
C1 P1 C22 106.9(4) yes
C13 P1 C22 99.9(4) yes
S2 P2 C9 115.3(3) yes
S2 P2 C16 108.9(4) yes
S2 P2 C19 110.3(4) yes
C9 P2 C16 101.0(5) yes
C9 P2 C19 111.8(5) yes
C16 P2 C19 109.1(6) yes
S3 P3 C30 109.7(3) yes
S3 P3 C34 109.0(4) yes
S3 P3 C37 111.4(4) yes
C30 P3 C34 110.1(5) yes
C30 P3 C37 103.5(4) yes
C34 P3 C37 113.0(4) yes
P1 C1 C2 115.8(6) yes
P1 C1 C10 124.0(6) yes
C2 C1 C10 117.2(8) yes
C1 C2 C3 125.8(8) yes
C2 C3 C4 117.1(9) yes
C3 C4 C5 119.5(9) yes
C3 C4 C11 131.5(10) yes
C5 C4 C11 109.0(8) yes
C4 C5 C6 111.4(9) yes
C4 C5 C10 124.5(8) yes
C6 C5 C10 124.0(9) yes
C5 C6 C7 119.2(10) yes
C5 C6 C12 109.6(9) yes
C7 C6 C12 131.2(9) yes
C6 C7 C8 118.7(9) yes
C7 C8 C9 122.8(10) yes
P2 C9 C8 112.7(8) yes
P2 C9 C10 126.2(6) yes
C8 C9 C10 118.6(9) yes
C1 C10 C5 114.6(8) yes
C1 C10 C9 131.4(8) yes
C5 C10 C9 113.9(7) yes
C4 C11 C12 105.1(10) yes
C6 C12 C11 104.4(9) yes
P1 C13 C14 119.7(6) yes
P1 C13 C15 110.9(7) yes
C14 C13 C15 109.6(10) yes
P2 C16 C17 109.5(9) yes
P2 C16 C18 113.8(8) yes
C17 C16 C18 107.0(9) yes
P2 C19 C20 112.1(7) yes
P2 C19 C21 117.0(9) yes
C20 C19 C21 109.8(10) yes
P1 C22 C23 114.6(7) yes
P1 C22 C31 124.8(6) yes
C23 C22 C31 117.4(7) yes
C22 C23 C24 124.9(8) yes
C23 C24 C25 118.7(8) yes
C24 C25 C26 117.8(8) yes
C24 C25 C32 132.7(8) yes
C26 C25 C32 109.5(8) yes
C25 C26 C27 110.6(7) yes
C25 C26 C31 125.0(8) yes
C27 C26 C31 124.3(7) yes
C26 C27 C28 119.6(7) yes
C26 C27 C33 109.7(7) yes
C28 C27 C33 130.6(8) yes
C27 C28 C29 115.5(8) yes
C28 C29 C30 126.8(8) yes
P3 C30 C29 112.3(7) yes
P3 C30 C31 127.4(7) yes
C29 C30 C31 116.8(7) yes
C22 C31 C26 114.3(7) yes
C22 C31 C30 131.2(7) yes
C26 C31 C30 114.5(7) yes
C25 C32 C33 105.5(7) yes
C27 C33 C32 104.5(7) yes
P3 C34 C35 108.3(6) yes
P3 C34 C36 111.4(8) yes
C35 C34 C36 110.1(8) yes
P3 C37 C38 112.5(6) yes
P3 C37 C39 110.2(6) yes
C38 C37 C39 110.7(9) yes
O1 C40 C41 125.0(15) yes
O1 C40 C42 117.5(15) yes
C41 C40 C42 117.5(14) yes
C1 C2 H2 117.076 no
C3 C2 H2 117.080 no
C2 C3 H3 121.445 no
C4 C3 H3 121.439 no
C6 C7 H7 120.629 no
C8 C7 H7 120.625 no
C7 C8 H8 118.590 no
C9 C8 H8 118.591 no
C4 C11 H11A 110.725 no
C4 C11 H11B 110.712 no
C12 C11 H11A 110.717 no
C12 C11 H11B 110.704 no
H11A C11 H11B 108.815 no
C6 C12 H12A 110.865 no
C6 C12 H12B 110.859 no
C11 C12 H12A 110.875 no
C11 C12 H12B 110.862 no
H12A C12 H12B 108.908 no
P1 C13 H13 105.115 no
C14 C13 H13 105.117 no
C15 C13 H13 105.109 no
C13 C14 H14A 109.470 no
C13 C14 H14B 109.474 no
C13 C14 H14C 109.465 no
H14A C14 H14B 109.480 no
H14A C14 H14C 109.472 no
H14B C14 H14C 109.467 no
C13 C15 H15A 109.473 no
C13 C15 H15B 109.467 no
C13 C15 H15C 109.467 no
H15A C15 H15B 109.484 no
H15A C15 H15C 109.474 no
H15B C15 H15C 109.463 no
P2 C16 H16 108.801 no
C17 C16 H16 108.804 no
C18 C16 H16 108.793 no
C16 C17 H17A 109.477 no
C16 C17 H17B 109.474 no
C16 C17 H17C 109.474 no
H17A C17 H17B 109.467 no
H17A C17 H17C 109.470 no
H17B C17 H17C 109.466 no
C16 C18 H18A 109.475 no
C16 C18 H18B 109.478 no
C16 C18 H18C 109.476 no
H18A C18 H18B 109.464 no
H18A C18 H18C 109.472 no
H18B C18 H18C 109.463 no
P2 C19 H19 105.661 no
C20 C19 H19 105.665 no
C21 C19 H19 105.669 no
C19 C20 H20A 109.466 no
C19 C20 H20B 109.476 no
C19 C20 H20C 109.478 no
H20A C20 H20B 109.462 no
H20A C20 H20C 109.475 no
H20B C20 H20C 109.470 no
C19 C21 H21A 109.479 no
C19 C21 H21B 109.469 no
C19 C21 H21C 109.471 no
H21A C21 H21B 109.472 no
H21A C21 H21C 109.468 no
H21B C21 H21C 109.468 no
C22 C23 H23 117.535 no
C24 C23 H23 117.539 no
C23 C24 H24 120.628 no
C25 C24 H24 120.627 no
C27 C28 H28 122.270 no
C29 C28 H28 122.262 no
C28 C29 H29 116.595 no
C30 C29 H29 116.604 no
C25 C32 H32A 110.634 no
C25 C32 H32B 110.636 no
C33 C32 H32A 110.640 no
C33 C32 H32B 110.634 no
H32A C32 H32B 108.775 no
C27 C33 H33A 110.852 no
C27 C33 H33B 110.850 no
C32 C33 H33A 110.843 no
C32 C33 H33B 110.847 no
H33A C33 H33B 108.882 no
P3 C34 H34 108.988 no
C35 C34 H34 108.991 no
C36 C34 H34 108.989 no
C34 C35 H35A 109.478 no
C34 C35 H35B 109.476 no
C34 C35 H35C 109.474 no
H35A C35 H35B 109.462 no
H35A C35 H35C 109.466 no
H35B C35 H35C 109.471 no
C34 C36 H36A 109.465 no
C34 C36 H36B 109.478 no
C34 C36 H36C 109.477 no
H36A C36 H36B 109.464 no
H36A C36 H36C 109.470 no
H36B C36 H36C 109.474 no
P3 C37 H37 107.760 no
C38 C37 H37 107.768 no
C39 C37 H37 107.753 no
C37 C38 H38A 109.462 no
C37 C38 H38B 109.468 no
C37 C38 H38C 109.472 no
H38A C38 H38B 109.474 no
H38A C38 H38C 109.475 no
H38B C38 H38C 109.476 no
C37 C39 H39A 109.462 no
C37 C39 H39B 109.470 no
C37 C39 H39C 109.478 no
H39A C39 H39B 109.476 no
H39A C39 H39C 109.470 no
H39B C39 H39C 109.472 no
C40 C41 H41A 109.467 no
C40 C41 H41B 109.472 no
C40 C41 H41C 109.477 no
H41A C41 H41B 109.458 no
H41A C41 H41C 109.474 no
H41B C41 H41C 109.479 no
C40 C42 H42A 109.481 no
C40 C42 H42B 109.468 no
C40 C42 H42C 109.468 no
H42A C42 H42B 109.477 no
H42A C42 H42C 109.466 no
H42B C42 H42C 109.468 no

loop_
_geom_bond_atom_site_label_1
_geom_bond_atom_site_label_2
_geom_bond_distance
_geom_bond_publ_flag
S1 P1 1.966(3) yes
S2 P2 1.957(3) yes
S3 P3 1.972(4) yes
P1 C1 1.830(8) yes
P1 C13 1.867(10) yes
P1 C22 1.852(8) yes
P2 C9 1.834(11) yes
P2 C16 1.859(11) yes
P2 C19 1.851(10) yes
P3 C30 1.849(9) yes
P3 C34 1.852(8) yes
P3 C37 1.844(10) yes
O1 C40 1.227(17) yes
C1 C2 1.376(13) yes
C1 C10 1.453(11) yes
C2 C3 1.404(14) yes
C3 C4 1.354(12) yes
C4 C5 1.397(14) yes
C4 C11 1.523(16) yes
C5 C6 1.401(11) yes
C5 C10 1.420(13) yes
C6 C7 1.347(16) yes
C6 C12 1.520(17) yes
C7 C8 1.408(16) yes
C8 C9 1.392(11) yes
C9 C10 1.450(13) yes
C11 C12 1.530(16) yes
C13 C14 1.521(14) yes
C13 C15 1.557(14) yes
C16 C17 1.527(17) yes
C16 C18 1.54(2) yes
C19 C20 1.53(2) yes
C19 C21 1.525(15) yes
C22 C23 1.366(11) yes
C22 C31 1.465(11) yes
C23 C24 1.403(12) yes
C24 C25 1.357(13) yes
C25 C26 1.410(11) yes
C25 C32 1.494(12) yes
C26 C27 1.415(12) yes
C26 C31 1.408(11) yes
C27 C28 1.374(11) yes
C27 C33 1.499(11) yes
C28 C29 1.397(12) yes
C29 C30 1.388(12) yes
C30 C31 1.456(11) yes
C32 C33 1.545(13) yes
C34 C35 1.534(15) yes
C34 C36 1.543(15) yes
C37 C38 1.537(14) yes
C37 C39 1.531(12) yes
C40 C41 1.46(3) yes
C40 C42 1.47(2) yes
C2 H2 0.950 no
C3 H3 0.950 no
C7 H7 0.950 no
C8 H8 0.950 no
C11 H11A 0.990 no
C11 H11B 0.990 no
C12 H12A 0.990 no
C12 H12B 0.990 no
C13 H13 1.000 no
C14 H14A 0.980 no
C14 H14B 0.980 no
C14 H14C 0.980 no
C15 H15A 0.980 no
C15 H15B 0.980 no
C15 H15C 0.980 no
C16 H16 1.000 no
C17 H17A 0.980 no
C17 H17B 0.980 no
C17 H17C 0.980 no
C18 H18A 0.980 no
C18 H18B 0.980 no
C18 H18C 0.980 no
C19 H19 1.000 no
C20 H20A 0.980 no
C20 H20B 0.980 no
C20 H20C 0.980 no
C21 H21A 0.980 no
C21 H21B 0.980 no
C21 H21C 0.980 no
C23 H23 0.950 no
C24 H24 0.950 no
C28 H28 0.950 no
C29 H29 0.950 no
C32 H32A 0.990 no
C32 H32B 0.990 no
C33 H33A 0.990 no
C33 H33B 0.990 no
C34 H34 1.000 no
C35 H35A 0.980 no
C35 H35B 0.980 no
C35 H35C 0.980 no
C36 H36A 0.980 no
C36 H36B 0.980 no
C36 H36C 0.980 no
C37 H37 1.000 no
C38 H38A 0.980 no
C38 H38B 0.980 no
C38 H38C 0.980 no
C39 H39A 0.980 no
C39 H39B 0.980 no
C39 H39C 0.980 no
C41 H41A 0.980 no
C41 H41B 0.980 no
C41 H41C 0.980 no
C42 H42A 0.980 no
C42 H42B 0.980 no
C42 H42C 0.980 no

loop_
_geom_contact_atom_site_label_1
_geom_contact_atom_site_label_2
_geom_contact_distance
_geom_contact_publ_flag
_geom_contact_site_symmetry_2
S1 P2 3.417(4) no .
S1 C9 3.264(8) no .
S1 C10 3.365(8) no .
S1 C15 3.350(15) no .
S1 C19 3.355(13) no .
S1 C34 3.370(10) no .
S1 C37 3.527(10) no .
S2 P1 3.405(4) no .
S2 C1 3.463(10) no .
S2 C10 3.578(10) no .
S2 C18 3.381(15) no .
S2 C22 3.399(10) no .
S2 C23 3.332(11) no .
S3 C29 3.156(11) no .
S3 C36 3.348(11) no .
S3 C39 3.460(10) no .
P1 C9 3.546(8) no .
P2 C1 3.588(10) no .
C1 C4 2.829(13) no .
C1 C15 3.335(14) no .
C1 C23 2.998(12) no .
C2 C5 2.686(12) no .
C2 C13 3.193(12) no .
C2 C14 3.281(14) no .
C2 C15 3.539(13) no .
C2 C22 3.397(14) no .
C2 C23 3.125(14) no .
C3 C6 3.577(13) no .
C3 C10 2.868(13) no .
C4 C7 3.568(14) no .
C5 C8 2.717(14) no .
C6 C9 2.815(15) no .
C7 C10 2.854(12) no .
C8 C16 3.045(17) no .
C8 C17 3.202(14) no .
C8 C19 3.508(16) no .
C8 C21 3.253(17) no .
C9 C17 3.033(14) no .
C9 C21 3.342(15) no .
C13 C31 3.273(13) no .
C14 C22 3.162(16) no .
C14 C31 3.314(16) no .
C16 C20 3.315(17) no .
C18 C20 3.284(17) no .
C22 C25 2.839(11) no .
C22 C37 3.345(14) no .
C23 C26 2.693(12) no .
C24 C27 3.582(12) no .
C24 C31 2.852(11) no .
C26 C29 2.686(11) no .
C27 C30 2.827(11) no .
C28 C31 2.889(12) no .
C29 C35 3.501(11) no .
C30 C35 3.227(11) no .
C30 C39 3.287(15) no .
C31 C37 3.255(14) no .
C31 C39 3.378(17) no .
C34 C38 3.472(16) no .
C36 C38 3.456(16) no .
O1 C4 3.435(14) no 4_554
O1 C11 3.436(17) no 4_554
O1 C18 3.539(19) no 1_565
O1 C28 3.490(14) no 4_564
O1 C33 3.443(15) no 4_564
C3 C40 3.482(15) no 4_555
C4 O1 3.435(14) no 4_555
C11 O1 3.436(17) no 4_555
C18 O1 3.539(19) no 1_545
C28 O1 3.490(14) no 4_565
C33 O1 3.443(15) no 4_565
C40 C3 3.482(15) no 4_554
S1 H13 3.0427 no .
S1 H15C 2.7741 no .
S1 H19 2.6747 no .
S1 H21C 3.3549 no .
S1 H34 2.4358 no .
S1 H37 2.7658 no .
S1 H38C 3.3810 no .
S2 H17A 3.2056 no .
S2 H18B 2.9404 no .
S2 H18C 3.5585 no .
S2 H19 3.0928 no .
S2 H20C 3.1672 no .
S2 H23 2.8480 no .
S2 H37 2.8748 no .
S2 H39B 3.3944 no .
S3 H29 2.7227 no .
S3 H35B 3.1748 no .
S3 H36A 2.8752 no .
S3 H36C 3.5418 no .
S3 H38B 3.2670 no .
S3 H39A 3.0308 no .
P1 H2 2.7663 no .
P1 H14A 3.1822 no .
P1 H14C 3.0413 no .
P1 H15B 3.0875 no .
P1 H15C 2.8534 no .
P1 H23 2.7639 no .
P1 H34 3.3937 no .
P1 H37 2.9231 no .
P2 H8 2.7385 no .
P2 H17A 2.9365 no .
P2 H17C 2.8721 no .
P2 H18B 3.0117 no .
P2 H18C 2.9923 no .
P2 H20B 3.0532 no .
P2 H20C 2.8641 no .
P2 H21A 3.1210 no .
P2 H21C 2.9818 no .
P3 H29 2.7076 no .
P3 H35B 2.8977 no .
P3 H35C 2.8593 no .
P3 H36A 2.9547 no .
P3 H36C 2.9489 no .
P3 H38B 2.9941 no .
P3 H38C 2.9344 no .
P3 H39A 2.9534 no .
P3 H39C 2.8698 no .
O1 H41A 2.8494 no .
O1 H41B 3.1124 no .
O1 H41C 2.5433 no .
O1 H42A 2.3772 no .
O1 H42B 2.9929 no .
O1 H42C 2.8737 no .
C1 H3 3.3196 no .
C1 H14A 3.3485 no .
C1 H15B 3.0282 no .
C1 H15C 3.4248 no .
C1 H23 2.5103 no .
C2 H14A 2.6664 no .
C2 H14C 3.5767 no .
C2 H15B 2.9823 no .
C2 H23 2.7182 no .
C3 H11A 2.9129 no .
C3 H11B 2.9632 no .
C3 H14A 3.4637 no .
C3 H15B 3.4835 no .
C4 H2 3.1968 no .
C4 H12A 3.1311 no .
C4 H12B 3.0475 no .
C5 H3 3.2454 no .
C5 H7 3.2342 no .
C5 H11A 3.0754 no .
C5 H11B 2.9966 no .
C5 H12A 3.0719 no .
C5 H12B 3.0200 no .
C5 H17C 3.1789 no .
C6 H8 3.2168 no .
C6 H11A 3.1180 no .
C6 H11B 3.0339 no .
C6 H17C 3.1775 no .
C7 H12A 2.9141 no .
C7 H12B 2.9441 no .
C7 H17C 2.9622 no .
C8 H16 2.8310 no .
C8 H17C 2.5206 no .
C8 H21A 3.1462 no .
C8 H21C 2.7552 no .
C9 H7 3.3072 no .
C9 H16 3.0773 no .
C9 H17A 3.3244 no .
C9 H17C 2.5088 no .
C9 H19 3.3865 no .
C9 H21A 3.5539 no .
C9 H21C 2.8917 no .
C10 H2 3.2678 no .
C10 H8 3.2989 no .
C10 H17C 3.0551 no .
C10 H23 3.5524 no .
C11 H3 2.8781 no .
C12 H7 2.8554 no .
C13 H2 2.9610 no .
C13 H34 3.4877 no .
C13 H35C 3.3756 no .
C14 H2 2.6756 no .
C14 H15A 2.7056 no .
C14 H15B 2.7048 no .
C14 H15C 3.3597 no .
C15 H14A 2.6968 no .
C15 H14B 2.6960 no .
C15 H14C 3.3668 no .
C16 H8 2.8751 no .
C16 H20B 2.9952 no .
C16 H20C 3.3621 no .
C16 H21A 3.4665 no .
C17 H8 3.3802 no .
C17 H18A 2.6424 no .
C17 H18B 2.6410 no .
C17 H18C 3.3204 no .
C18 H17A 2.6386 no .
C18 H17B 2.6391 no .
C18 H17C 3.3226 no .
C18 H20B 2.8731 no .
C18 H20C 3.0187 no .
C19 H8 3.1345 no .
C19 H16 3.0714 no .
C19 H18C 3.2606 no .
C19 H38A 3.4401 no .
C20 H16 3.3415 no .
C20 H18C 2.5417 no .
C20 H21A 2.6852 no .
C20 H21B 2.6851 no .
C20 H21C 3.3463 no .
C20 H38A 3.2307 no .
C21 H8 2.6428 no .
C21 H16 3.3966 no .
C21 H20A 2.6853 no .
C21 H20B 2.6868 no .
C21 H20C 3.3454 no .
C22 H2 3.0010 no .
C22 H13 3.0843 no .
C22 H14A 3.4951 no .
C22 H14C 2.6722 no .
C22 H24 3.2973 no .
C22 H37 2.6407 no .
C22 H39C 3.1130 no .
C23 H2 2.6907 no .
C23 H14C 3.2546 no .
C23 H37 3.5844 no .
C24 H2 3.4069 no .
C24 H32A 2.9247 no .
C24 H32B 2.9325 no .
C25 H14C 3.4146 no .
C25 H23 3.2172 no .
C25 H33A 3.1097 no .
C25 H33B 3.0591 no .
C26 H14C 2.8282 no .
C26 H24 3.2396 no .
C26 H28 3.2796 no .
C26 H32A 3.0489 no .
C26 H32B 3.0163 no .
C26 H33A 3.0676 no .
C26 H33B 3.0200 no .
C26 H39C 3.1917 no .
C27 H14C 3.5107 no .
C27 H29 3.1885 no .
C27 H32A 3.0994 no .
C27 H32B 3.0482 no .
C28 H33A 2.9146 no .
C28 H33B 2.9290 no .
C29 H35B 3.3794 no .
C29 H35C 2.9757 no .
C30 H13 3.0766 no .
C30 H14C 3.2920 no .
C30 H28 3.3357 no .
C30 H34 3.2941 no .
C30 H35B 3.4357 no .
C30 H35C 2.7365 no .
C30 H37 2.9699 no .
C30 H39C 2.7905 no .
C31 H13 3.1274 no .
C31 H14C 2.5648 no .
C31 H23 3.2747 no .
C31 H29 3.2728 no .
C31 H37 2.9541 no .
C31 H39C 2.6673 no .
C32 H24 2.8720 no .
C33 H28 2.8868 no .
C34 H13 3.2702 no .
C34 H29 3.5629 no .
C34 H37 3.2671 no .
C34 H38C 3.0178 no .
C35 H13 3.0926 no .
C35 H29 3.0993 no .
C35 H36A 2.7085 no .
C35 H36B 2.7113 no .
C35 H36C 3.3669 no .
C36 H35A 2.7094 no .
C36 H35B 2.7064 no .
C36 H35C 3.3685 no .
C36 H38B 3.4816 no .
C36 H38C 2.8299 no .
C37 H34 3.1322 no .
C37 H36C 3.3344 no .
C38 H19 3.1219 no .
C38 H34 3.5028 no .
C38 H36C 2.7272 no .
C38 H39A 2.7118 no .
C38 H39B 2.7116 no .
C38 H39C 3.3677 no .
C39 H38A 2.7128 no .
C39 H38B 2.7138 no .
C39 H38C 3.3663 no .
C41 H42A 3.3208 no .
C41 H42B 2.6719 no .
C41 H42C 2.7936 no .
C42 H41A 2.9173 no .
C42 H41B 2.5777 no .
C42 H41C 3.2878 no .
H2 H3 2.3332 no .
H2 H14A 2.0413 no .
H2 H14B 3.5612 no .
H2 H14C 2.8216 no .
H2 H15B 3.1746 no .
H2 H23 2.5416 no .
H3 H11A 2.9736 no .
H3 H11B 3.0289 no .
H3 H14A 3.5671 no .
H7 H8 2.3491 no .
H7 H12A 2.9876 no .
H7 H12B 2.9744 no .
H7 H17C 3.5966 no .
H8 H16 2.3931 no .
H8 H17C 2.8930 no .
H8 H21A 2.3306 no .
H8 H21B 3.5648 no .
H8 H21C 2.3159 no .
H11A H12A 2.7226 no .
H11A H12B 2.2349 no .
H11B H12A 2.2346 no .
H11B H12B 2.7808 no .
H13 H14A 2.8282 no .
H13 H14B 2.2685 no .
H13 H14C 2.3547 no .
H13 H15A 2.3017 no .
H13 H15B 2.8554 no .
H13 H15C 2.3880 no .
H13 H34 2.7754 no .
H13 H35A 3.3536 no .
H13 H35C 2.3796 no .
H14A H15A 2.9844 no .
H14A H15B 2.5175 no .
H14A H15C 3.5877 no .
H14B H15A 2.5177 no .
H14B H15B 2.9820 no .
H14B H15C 3.5877 no .
H16 H17A 2.8691 no .
H16 H17B 2.3538 no .
H16 H17C 2.3834 no .
H16 H18A 2.3638 no .
H16 H18B 2.8775 no .
H16 H18C 2.3937 no .
H16 H20B 2.8205 no .
H16 H21A 2.8860 no .
H17A H18A 2.9182 no .
H17A H18B 2.4386 no .
H17A H18C 3.5378 no .
H17B H18A 2.4406 no .
H17B H18B 2.9171 no .
H17B H18C 3.5388 no .
H17C H18A 3.5431 no .
H17C H18B 3.5419 no .
H18A H20B 3.4598 no .
H18B H20B 3.5174 no .
H18B H20C 3.2174 no .
H18C H20A 3.4015 no .
H18C H20B 2.0868 no .
H18C H20C 2.2723 no .
H19 H20A 2.2899 no .
H19 H20B 2.8404 no .
H19 H20C 2.3637 no .
H19 H21A 2.8372 no .
H19 H21B 2.2856 no .
H19 H21C 2.3605 no .
H19 H37 3.1822 no .
H19 H38A 2.7633 no .
H19 H38C 2.7217 no .
H20A H21A 2.9691 no .
H20A H21B 2.5012 no .
H20A H21C 3.5791 no .
H20A H38A 3.1330 no .
H20B H21A 2.5029 no .
H20B H21B 2.9711 no .
H20B H21C 3.5803 no .
H20C H21A 3.5786 no .
H20C H21B 3.5778 no .
H20C H38A 2.7535 no .
H23 H24 2.3271 no .
H24 H32A 2.9579 no .
H24 H32B 3.0366 no .
H28 H29 2.3329 no .
H28 H33A 2.9434 no .
H28 H33B 3.0751 no .
H29 H35B 2.7412 no .
H29 H35C 2.7560 no .
H32A H33A 2.7454 no .
H32A H33B 2.2473 no .
H32B H33A 2.2470 no .
H32B H33B 2.7813 no .
H34 H35A 2.3738 no .
H34 H35B 2.8764 no .
H34 H35C 2.3813 no .
H34 H36A 2.8831 no .
H34 H36B 2.3821 no .
H34 H36C 2.3894 no .
H34 H37 3.0166 no .
H34 H38C 2.9286 no .
H35A H36A 2.9927 no .
H35A H36B 2.5319 no .
H35B H36A 2.5256 no .
H35B H36B 2.9924 no .
H35B H36C 3.5980 no .
H36A H38C 3.3922 no .
H36B H38C 3.4834 no .
H36C H38A 3.5577 no .
H36C H38B 2.7603 no .
H36C H38C 2.0199 no .
H37 H38A 2.3504 no .
H37 H38B 2.8680 no .
H37 H38C 2.3770 no .
H37 H39A 2.8627 no .
H37 H39B 2.3439 no .
H37 H39C 2.3710 no .
H38A H39A 2.9975 no .
H38A H39B 2.5345 no .
H38B H39A 2.5356 no .
H38B H39B 2.9985 no .
H41A H42B 3.2210 no .
H41A H42C 2.8786 no .
H41B H42A 3.4723 no .
H41B H42B 2.3786 no .
H41B H42C 2.8742 no .
H41C H42B 3.4274 no .
S1 H7 3.2886 no 2_555
S1 H35A 3.3302 no 2_545
S2 H41B 3.0670 no 2_645
S2 H42B 2.8493 no 2_645
S3 H3 2.8832 no 4_554
S3 H16 3.0149 no 1_565
S3 H17B 3.2817 no 1_565
S3 H42A 3.2380 no .
S3 H42C 3.2478 no .
O1 H11B 2.6859 no 4_554
O1 H18A 3.2082 no 1_565
O1 H18C 3.0182 no 1_565
O1 H20B 3.1472 no 1_565
O1 H28 2.7187 no 4_564
O1 H33A 2.8315 no 4_564
O1 H33B 3.4090 no 4_564
C1 H41A 3.1197 no 4_555
C2 H38B 3.1541 no 4_555
C2 H41A 2.9300 no 4_555
C3 H36A 3.4124 no 4_555
C3 H36C 3.4808 no 4_555
C3 H38B 3.0967 no 4_555
C3 H41A 3.0831 no 4_555
C3 H42C 3.2308 no 4_555
C4 H36B 3.1297 no 2_545
C4 H41A 3.4189 no 4_555
C5 H35A 3.4711 no 2_545
C5 H36B 2.8414 no 2_545
C5 H41A 3.5026 no 4_555
C6 H28 3.3735 no 1_545
C6 H29 3.3439 no 1_545
C6 H35A 3.4817 no 2_545
C6 H36B 2.7810 no 2_545
C7 H15C 3.3508 no 2_545
C7 H29 2.9602 no 1_545
C7 H34 3.3245 no 2_545
C7 H35A 3.1358 no 2_545
C7 H35B 3.1531 no 1_545
C7 H36B 3.3458 no 2_545
C8 H29 3.5009 no 1_545
C8 H35A 2.9393 no 2_545
C9 H35A 3.0209 no 2_545
C10 H35A 3.1496 no 2_545
C10 H36B 3.4817 no 2_545
C10 H41A 3.3197 no 4_555
C11 H15A 3.5289 no 3_556
C11 H21A 3.2174 no 4_545
C11 H36B 3.3651 no 2_545
C12 H28 3.3736 no 1_545
C12 H36B 3.0696 no 2_545
C14 H20A 3.0489 no 4_555
C14 H38C 3.3900 no 4_555
C15 H7 3.4583 no 2_555
C15 H8 3.4497 no 2_555
C15 H11A 3.2517 no 3_556
C15 H35B 3.1695 no 2_545
C15 H36A 3.2549 no 2_545
C17 H24 3.0570 no 3_656
C17 H28 3.3497 no 1_545
C17 H29 3.3046 no 1_545
C17 H32A 3.3797 no 3_656
C17 H41C 3.0307 no 4_555
C18 H33A 3.3373 no 4_554
C18 H39B 3.5842 no 2_645
C18 H42A 3.0452 no 1_545
C18 H42B 3.5057 no 2_645
C20 H14C 3.4457 no 4_554
C20 H33A 2.9573 no 4_554
C21 H15A 3.3007 no 2_545
C23 H41A 3.5006 no 4_555
C23 H41B 3.4842 no 2_645
C23 H41C 3.4864 no 2_645
C24 H17A 3.2941 no 3_656
C24 H17B 3.5158 no 3_656
C24 H33B 3.5854 no 3_666
C24 H41C 3.0204 no 2_645
C25 H33B 3.1053 no 3_666
C26 H20A 3.5392 no 4_555
C26 H33B 3.1467 no 3_666
C27 H20A 3.2818 no 4_555
C27 H20B 3.4523 no 4_555
C27 H32A 3.2168 no 3_666
C27 H33B 3.4960 no 3_666
C28 H12A 3.1633 no 1_565
C28 H17B 3.3153 no 1_565
C28 H17C 3.2014 no 1_565
C28 H32A 3.2662 no 3_666
C29 H12A 3.3229 no 1_565
C29 H17B 3.2918 no 1_565
C29 H17C 3.2485 no 1_565
C29 H32A 3.4648 no 3_666
C32 H17B 3.1497 no 3_656
C32 H20C 3.3853 no 4_555
C32 H33B 3.4667 no 3_666
C32 H39C 3.4283 no 3_666
C33 H18C 3.4074 no 4_555
C33 H20B 3.3713 no 4_555
C33 H20C 3.2629 no 4_555
C33 H39C 3.0382 no 3_666
C35 H7 3.1137 no 1_565
C35 H15C 3.0265 no 2_555
C35 H21C 3.5156 no 2_555
C36 H3 3.3586 no 4_554
C36 H12B 3.3097 no 2_555
C36 H15B 3.3771 no 2_555
C38 H2 3.2577 no 4_554
C38 H3 3.3383 no 4_554
C38 H14A 3.0495 no 4_554
C39 H33A 3.4644 no 3_666
C39 H33B 3.2135 no 3_666
C39 H42C 3.5601 no .
C40 H3 3.4401 no 4_554
C40 H11B 3.5397 no 4_554
C40 H18A 3.5744 no 1_565
C40 H28 3.5694 no 4_564
C41 H17A 3.0347 no 4_554
C41 H23 3.4325 no 4_554
C41 H24 3.3578 no 2_655
C42 H3 3.4200 no 4_554
C42 H18A 3.0936 no 1_565
C42 H18B 3.3518 no 2_655
C42 H39A 3.2775 no .
C42 H39B 3.5978 no 2_655
H2 C38 3.2577 no 4_555
H2 H38A 3.4403 no 4_555
H2 H38B 2.5343 no 4_555
H2 H38C 3.3476 no 4_555
H2 H41A 3.2914 no 4_555
H3 S3 2.8832 no 4_555
H3 C36 3.3586 no 4_555
H3 C38 3.3383 no 4_555
H3 C40 3.4401 no 4_555
H3 C42 3.4200 no 4_555
H3 H36A 2.8543 no 4_555
H3 H36C 2.9805 no 4_555
H3 H38B 2.4768 no 4_555
H3 H38C 3.4593 no 4_555
H3 H41A 3.4711 no 4_555
H3 H42C 2.7510 no 4_555
H7 S1 3.2886 no 2_545
H7 C15 3.4583 no 2_545
H7 C35 3.1137 no 1_545
H7 H15A 3.5415 no 2_545
H7 H15C 2.6176 no 2_545
H7 H29 2.8717 no 1_545
H7 H34 3.1431 no 2_545
H7 H35A 3.4832 no 1_545
H7 H35A 3.5371 no 2_545
H7 H35B 2.3312 no 1_545
H7 H35C 3.1553 no 1_545
H8 C15 3.4497 no 2_545
H8 H15A 2.8731 no 2_545
H8 H15C 3.1428 no 2_545
H8 H35A 3.3368 no 2_545
H11A C15 3.2517 no 3_556
H11A H15A 2.6206 no 3_556
H11A H15B 3.0182 no 3_556
H11A H21A 2.9663 no 4_545
H11A H36A 3.1856 no 4_555
H11A H36B 3.2698 no 2_545
H11B O1 2.6859 no 4_555
H11B C40 3.5397 no 4_555
H11B H16 3.4954 no 4_545
H11B H20B 2.8719 no 4_545
H11B H21A 2.7455 no 4_545
H11B H28 3.2332 no 1_545
H12A C28 3.1633 no 1_545
H12A C29 3.3229 no 1_545
H12A H20B 3.5740 no 4_545
H12A H21A 3.4838 no 4_545
H12A H21B 3.5524 no 4_545
H12A H28 2.8085 no 1_545
H12A H29 3.1546 no 1_545
H12B C36 3.3097 no 2_545
H12B H34 3.5760 no 2_545
H12B H36B 2.7153 no 2_545
H12B H36C 3.0871 no 2_545
H13 H21C 3.5597 no 2_555
H14A C38 3.0495 no 4_555
H14A H20A 3.3544 no 4_555
H14A H36C 3.0652 no 4_555
H14A H38A 3.1246 no 4_555
H14A H38B 2.9101 no 4_555
H14A H38C 2.6166 no 4_555
H14B H20A 2.8447 no 4_555
H14B H21B 3.1065 no 4_555
H14B H38C 3.5088 no 4_555
H14C C20 3.4457 no 4_555
H14C H20A 2.5096 no 4_555
H14C H38A 3.4826 no 4_555
H15A C11 3.5289 no 3_556
H15A C21 3.3007 no 2_555
H15A H7 3.5415 no 2_555
H15A H8 2.8731 no 2_555
H15A H11A 2.6206 no 3_556
H15A H21A 2.7186 no 2_555
H15A H21C 3.1058 no 2_555
H15A H35B 3.5203 no 2_545
H15A H36A 3.4260 no 2_545
H15B C36 3.3771 no 2_545
H15B H11A 3.0182 no 3_556
H15B H35B 3.3381 no 2_545
H15B H36A 2.7721 no 2_545
H15B H36B 3.1070 no 2_545
H15C C7 3.3508 no 2_555
H15C C35 3.0265 no 2_545
H15C H7 2.6176 no 2_555
H15C H8 3.1428 no 2_555
H15C H35A 2.9222 no 2_545
H15C H35B 2.3080 no 2_545
H15C H36A 3.0611 no 2_545
H15C H36B 3.5482 no 2_545
H16 S3 3.0149 no 1_545
H16 H11B 3.4954 no 4_544
H16 H42A 3.3587 no 1_545
H17A C24 3.2941 no 3_656
H17A C41 3.0347 no 4_555
H17A H24 2.4120 no 3_656
H17A H28 3.5703 no 1_545
H17A H32A 3.5830 no 3_656
H17A H41A 2.9625 no 4_555
H17A H41B 3.5222 no 4_555
H17A H41C 2.2987 no 4_555
H17B S3 3.2817 no 1_545
H17B C24 3.5158 no 3_656
H17B C28 3.3153 no 1_545
H17B C29 3.2918 no 1_545
H17B C32 3.1497 no 3_656
H17B H24 2.8447 no 3_656
H17B H28 3.2254 no 1_545
H17B H29 3.0301 no 1_545
H17B H32A 2.4651 no 3_656
H17B H32B 3.1653 no 3_656
H17B H41C 3.3254 no 4_555
H17B H42A 3.5111 no 1_545
H17C C28 3.2014 no 1_545
H17C C29 3.2485 no 1_545
H17C H28 2.7614 no 1_545
H17C H29 2.7136 no 1_545
H17C H41A 3.5198 no 4_555
H17C H41C 3.0661 no 4_555
H18A O1 3.2082 no 1_545
H18A C40 3.5744 no 1_545
H18A C42 3.0936 no 1_545
H18A H24 3.5261 no 3_656
H18A H32B 3.3230 no 3_656
H18A H33A 3.5948 no 4_554
H18A H39B 3.0975 no 2_645
H18A H42A 2.1861 no 1_545
H18A H42B 3.4499 no 1_545
H18B C42 3.3518 no 2_645
H18B H24 3.1853 no 3_656
H18B H39A 3.3536 no 2_645
H18B H39B 3.5789 no 2_645
H18B H41B 3.5990 no 2_645
H18B H42B 2.6472 no 2_645
H18B H42C 3.1821 no 2_645
H18C O1 3.0182 no 1_545
H18C C33 3.4074 no 4_554
H18C H32B 3.5972 no 4_554
H18C H33A 2.4298 no 4_554
H18C H39A 3.5703 no 2_645
H18C H39B 3.5097 no 2_645
H18C H42A 3.2295 no 1_545
H18C H42B 3.5641 no 2_645
H20A C14 3.0489 no 4_554
H20A C26 3.5392 no 4_554
H20A C27 3.2818 no 4_554
H20A H14A 3.3544 no 4_554
H20A H14B 2.8447 no 4_554
H20A H14C 2.5096 no 4_554
H20A H33A 3.1982 no 4_554
H20B O1 3.1472 no 1_545
H20B C27 3.4523 no 4_554
H20B C33 3.3713 no 4_554
H20B H11B 2.8719 no 4_544
H20B H12A 3.5740 no 4_544
H20B H28 3.4636 no 4_554
H20B H33A 2.5967 no 4_554
H20C C32 3.3853 no 4_554
H20C C33 3.2629 no 4_554
H20C H32B 2.8041 no 4_554
H20C H33A 2.6225 no 4_554
H21A C11 3.2174 no 4_544
H21A H11A 2.9663 no 4_544
H21A H11B 2.7455 no 4_544
H21A H12A 3.4838 no 4_544
H21A H15A 2.7186 no 2_545
H21B H12A 3.5524 no 4_544
H21B H14B 3.1065 no 4_554
H21C C35 3.5156 no 2_545
H21C H13 3.5597 no 2_545
H21C H15A 3.1058 no 2_545
H21C H35A 2.9815 no 2_545
H21C H35C 3.1548 no 2_545
H23 C41 3.4325 no 4_555
H23 H41A 2.6163 no 4_555
H23 H41B 3.0556 no 2_645
H23 H41B 3.4212 no 4_555
H23 H41C 3.4201 no 2_645
H24 C17 3.0570 no 3_656
H24 C41 3.3578 no 2_645
H24 H17A 2.4120 no 3_656
H24 H17B 2.8447 no 3_656
H24 H18A 3.5261 no 3_656
H24 H18B 3.1853 no 3_656
H24 H41B 3.3260 no 2_645
H24 H41C 2.5620 no 2_645
H28 O1 2.7187 no 4_565
H28 C6 3.3735 no 1_565
H28 C12 3.3736 no 1_565
H28 C17 3.3497 no 1_565
H28 C40 3.5694 no 4_565
H28 H11B 3.2332 no 1_565
H28 H12A 2.8085 no 1_565
H28 H17A 3.5703 no 1_565
H28 H17B 3.2254 no 1_565
H28 H17C 2.7614 no 1_565
H28 H20B 3.4636 no 4_555
H28 H41C 3.1977 no 4_565
H29 C6 3.3439 no 1_565
H29 C7 2.9602 no 1_565
H29 C8 3.5009 no 1_565
H29 C17 3.3046 no 1_565
H29 H7 2.8717 no 1_565
H29 H12A 3.1546 no 1_565
H29 H17B 3.0301 no 1_565
H29 H17C 2.7136 no 1_565
H32A C17 3.3797 no 3_656
H32A C27 3.2168 no 3_666
H32A C28 3.2662 no 3_666
H32A C29 3.4648 no 3_666
H32A H17A 3.5830 no 3_656
H32A H17B 2.4651 no 3_656
H32A H33B 3.1534 no 3_666
H32A H39A 3.4099 no 3_666
H32A H39C 3.0435 no 3_666
H32B H17B 3.1653 no 3_656
H32B H18A 3.3230 no 3_656
H32B H18C 3.5972 no 4_555
H32B H20C 2.8041 no 4_555
H32B H39A 3.4560 no 3_666
H32B H42A 3.1876 no 3_666
H32B H42B 3.4527 no 3_666
H33A O1 2.8315 no 4_565
H33A C18 3.3373 no 4_555
H33A C20 2.9573 no 4_555
H33A C39 3.4644 no 3_666
H33A H18A 3.5948 no 4_555
H33A H18C 2.4298 no 4_555
H33A H20A 3.1982 no 4_555
H33A H20B 2.5967 no 4_555
H33A H20C 2.6225 no 4_555
H33A H39A 3.3456 no 3_666
H33A H39B 3.4267 no 3_666
H33A H39C 3.0561 no 3_666
H33B O1 3.4090 no 4_565
H33B C24 3.5854 no 3_666
H33B C25 3.1053 no 3_666
H33B C26 3.1467 no 3_666
H33B C27 3.4960 no 3_666
H33B C32 3.4667 no 3_666
H33B C39 3.2135 no 3_666
H33B H32A 3.1534 no 3_666
H33B H33B 3.3982 no 3_666
H33B H39A 3.4133 no 3_666
H33B H39B 3.3985 no 3_666
H33B H39C 2.4188 no 3_666
H34 C7 3.3245 no 2_555
H34 H7 3.1431 no 2_555
H34 H12B 3.5760 no 2_555
H35A S1 3.3302 no 2_555
H35A C5 3.4711 no 2_555
H35A C6 3.4817 no 2_555
H35A C7 3.1358 no 2_555
H35A C8 2.9393 no 2_555
H35A C9 3.0209 no 2_555
H35A C10 3.1496 no 2_555
H35A H7 3.4832 no 1_565
H35A H7 3.5371 no 2_555
H35A H8 3.3368 no 2_555
H35A H15C 2.9222 no 2_555
H35A H21C 2.9815 no 2_555
H35B C7 3.1531 no 1_565
H35B C15 3.1695 no 2_555
H35B H7 2.3312 no 1_565
H35B H15A 3.5203 no 2_555
H35B H15B 3.3381 no 2_555
H35B H15C 2.3080 no 2_555
H35C H7 3.1553 no 1_565
H35C H21C 3.1548 no 2_555
H36A C3 3.4124 no 4_554
H36A C15 3.2549 no 2_555
H36A H3 2.8543 no 4_554
H36A H11A 3.1856 no 4_554
H36A H15A 3.4260 no 2_555
H36A H15B 2.7721 no 2_555
H36A H15C 3.0611 no 2_555
H36B C4 3.1297 no 2_555
H36B C5 2.8414 no 2_555
H36B C6 2.7810 no 2_555
H36B C7 3.3458 no 2_555
H36B C10 3.4817 no 2_555
H36B C11 3.3651 no 2_555
H36B C12 3.0696 no 2_555
H36B H11A 3.2698 no 2_555
H36B H12B 2.7153 no 2_555
H36B H15B 3.1070 no 2_555
H36B H15C 3.5482 no 2_555
H36C C3 3.4808 no 4_554
H36C H3 2.9805 no 4_554
H36C H12B 3.0871 no 2_555
H36C H14A 3.0652 no 4_554
H38A H2 3.4403 no 4_554
H38A H14A 3.1246 no 4_554
H38A H14C 3.4826 no 4_554
H38B C2 3.1541 no 4_554
H38B C3 3.0967 no 4_554
H38B H2 2.5343 no 4_554
H38B H3 2.4768 no 4_554
H38B H14A 2.9101 no 4_554
H38B H42C 3.0252 no .
H38C C14 3.3900 no 4_554
H38C H2 3.3476 no 4_554
H38C H3 3.4593 no 4_554
H38C H14A 2.6166 no 4_554
H38C H14B 3.5088 no 4_554
H39A C42 3.2775 no .
H39A H18B 3.3536 no 2_655
H39A H18C 3.5703 no 2_655
H39A H32A 3.4099 no 3_666
H39A H32B 3.4560 no 3_666
H39A H33A 3.3456 no 3_666
H39A H33B 3.4133 no 3_666
H39A H42A 3.3019 no .
H39A H42B 3.4345 no .
H39A H42C 2.6178 no .
H39B C18 3.5842 no 2_655
H39B C42 3.5978 no 2_645
H39B H18A 3.0975 no 2_655
H39B H18B 3.5789 no 2_655
H39B H18C 3.5097 no 2_655
H39B H33A 3.4267 no 3_666
H39B H33B 3.3985 no 3_666
H39B H42A 3.4052 no 2_645
H39B H42B 3.2214 no 2_645
H39C C32 3.4283 no 3_666
H39C C33 3.0382 no 3_666
H39C H32A 3.0435 no 3_666
H39C H33A 3.0561 no 3_666
H39C H33B 2.4188 no 3_666
H41A C1 3.1197 no 4_554
H41A C2 2.9300 no 4_554
H41A C3 3.0831 no 4_554
H41A C4 3.4189 no 4_554
H41A C5 3.5026 no 4_554
H41A C10 3.3197 no 4_554
H41A C23 3.5006 no 4_554
H41A H2 3.2914 no 4_554
H41A H3 3.4711 no 4_554
H41A H17A 2.9625 no 4_554
H41A H17C 3.5198 no 4_554
H41A H23 2.6163 no 4_554
H41A H41B 3.5837 no 3_665
H41B S2 3.0670 no 2_655
H41B C23 3.4842 no 2_655
H41B H17A 3.5222 no 4_554
H41B H18B 3.5990 no 2_655
H41B H23 3.0556 no 2_655
H41B H23 3.4212 no 4_554
H41B H24 3.3260 no 2_655
H41B H41A 3.5837 no 3_665
H41B H41B 3.2304 no 3_665
H41C C17 3.0307 no 4_554
H41C C23 3.4864 no 2_655
H41C C24 3.0204 no 2_655
H41C H17A 2.2987 no 4_554
H41C H17B 3.3254 no 4_554
H41C H17C 3.0661 no 4_554
H41C H23 3.4201 no 2_655
H41C H24 2.5620 no 2_655
H41C H28 3.1977 no 4_564
H42A S3 3.2380 no .
H42A C18 3.0452 no 1_565
H42A H16 3.3587 no 1_565
H42A H17B 3.5111 no 1_565
H42A H18A 2.1861 no 1_565
H42A H18C 3.2295 no 1_565
H42A H32B 3.1876 no 3_666
H42A H39A 3.3019 no .
H42A H39B 3.4052 no 2_655
H42B S2 2.8493 no 2_655
H42B C18 3.5057 no 2_655
H42B H18A 3.4499 no 1_565
H42B H18B 2.6472 no 2_655
H42B H18C 3.5641 no 2_655
H42B H32B 3.4527 no 3_666
H42B H39A 3.4345 no .
H42B H39B 3.2214 no 2_655
H42C S3 3.2478 no .
H42C C3 3.2308 no 4_554
H42C C39 3.5601 no .
H42C H3 2.7510 no 4_554
H42C H18B 3.1821 no 2_655
H42C H38B 3.0252 no .
H42C H39A 2.6178 no .

loop_
_geom_torsion_atom_site_label_1
_geom_torsion_atom_site_label_2
_geom_torsion_atom_site_label_3
_geom_torsion_atom_site_label_4
_geom_torsion
_geom_torsion_publ_flag
S1 P1 C1 C2 -154.3(4) no
S1 P1 C1 C10 5.5(7) no
S1 P1 C13 C14 -172.9(5) no
S1 P1 C13 C15 57.9(5) no
S1 P1 C22 C23 -128.5(5) no
S1 P1 C22 C31 72.4(9) no
C1 P1 C13 C14 71.4(7) no
C1 P1 C13 C15 -57.8(6) no
C13 P1 C1 C2 -42.3(6) no
C13 P1 C1 C10 117.5(7) no
C1 P1 C22 C23 4.2(8) no
C1 P1 C22 C31 -154.9(7) no
C22 P1 C1 C2 63.8(7) no
C22 P1 C1 C10 -136.4(6) no
C13 P1 C22 C23 114.9(7) no
C13 P1 C22 C31 -44.2(8) no
C22 P1 C13 C14 -39.7(7) no
C22 P1 C13 C15 -168.9(5) no
S2 P2 C9 C8 -165.0(4) no
S2 P2 C9 C10 -3.4(7) no
S2 P2 C16 C17 74.4(7) no
S2 P2 C16 C18 -45.3(8) no
S2 P2 C19 C20 71.3(7) no
S2 P2 C19 C21 -160.6(6) no
C9 P2 C16 C17 -47.3(7) no
C9 P2 C16 C18 -167.0(6) no
C16 P2 C9 C8 -47.9(6) no
C16 P2 C9 C10 113.8(7) no
C9 P2 C19 C20 -159.1(6) no
C9 P2 C19 C21 -30.9(9) no
C19 P2 C9 C8 68.0(6) no
C19 P2 C9 C10 -130.4(6) no
C16 P2 C19 C20 -48.2(8) no
C16 P2 C19 C21 79.9(9) no
C19 P2 C16 C17 -165.2(6) no
C19 P2 C16 C18 75.1(8) no
S3 P3 C30 C29 23.1(6) no
S3 P3 C30 C31 -135.2(6) no
S3 P3 C34 C35 -74.7(6) no
S3 P3 C34 C36 46.6(6) no
S3 P3 C37 C38 -69.0(6) no
S3 P3 C37 C39 55.0(6) no
C30 P3 C34 C35 45.6(7) no
C30 P3 C34 C36 166.9(5) no
C34 P3 C30 C29 -96.9(6) no
C34 P3 C30 C31 104.9(7) no
C30 P3 C37 C38 173.2(5) no
C30 P3 C37 C39 -62.8(6) no
C37 P3 C30 C29 142.0(6) no
C37 P3 C30 C31 -16.2(8) no
C34 P3 C37 C38 54.1(7) no
C34 P3 C37 C39 178.2(6) no
C37 P3 C34 C35 160.9(5) no
C37 P3 C34 C36 -77.9(7) no
P1 C1 C2 C3 156.5(7) no
P1 C1 C10 C5 -148.5(6) no
P1 C1 C10 C9 34.9(12) no
C2 C1 C10 C5 11.0(10) no
C2 C1 C10 C9 -165.6(7) no
C10 C1 C2 C3 -4.7(13) no
C1 C2 C3 C4 -4.4(14) no
C2 C3 C4 C5 6.4(13) no
C2 C3 C4 C11 -175.0(8) no
C3 C4 C5 C6 -177.1(8) no
C3 C4 C5 C10 0.7(13) no
C3 C4 C11 C12 174.8(10) no
C5 C4 C11 C12 -6.4(11) no
C11 C4 C5 C6 4.0(10) no
C11 C4 C5 C10 -178.2(8) no
C4 C5 C6 C7 179.2(8) no
C4 C5 C6 C12 0.2(10) no
C4 C5 C10 C1 -9.6(11) no
C4 C5 C10 C9 167.6(7) no
C6 C5 C10 C1 168.0(8) no
C6 C5 C10 C9 -14.9(11) no
C10 C5 C6 C7 1.4(13) no
C10 C5 C6 C12 -177.6(7) no
C5 C6 C7 C8 10.2(13) no
C5 C6 C12 C11 -4.2(10) no
C7 C6 C12 C11 176.9(10) no
C12 C6 C7 C8 -171.0(9) no
C6 C7 C8 C9 -7.7(13) no
C7 C8 C9 P2 156.6(8) no
C7 C8 C9 C10 -6.6(12) no
P2 C9 C10 C1 32.7(11) no
P2 C9 C10 C5 -143.9(6) no
C8 C9 C10 C1 -166.7(7) no
C8 C9 C10 C5 16.8(10) no
C4 C11 C12 C6 6.3(11) no
P1 C22 C23 C24 -153.3(8) no
P1 C22 C31 C26 143.9(7) no
P1 C22 C31 C30 -37.0(15) no
C23 C22 C31 C26 -14.6(14) no
C23 C22 C31 C30 164.4(10) no
C31 C22 C23 C24 7.4(16) no
C22 C23 C24 C25 3.7(17) no
C23 C24 C25 C26 -6.4(15) no
C23 C24 C25 C32 171.6(10) no
C24 C25 C26 C27 178.7(9) no
C24 C25 C26 C31 -2.2(16) no
C24 C25 C32 C33 179.2(11) no
C26 C25 C32 C33 -2.6(11) no
C32 C25 C26 C27 0.3(12) no
C32 C25 C26 C31 179.3(9) no
C25 C26 C27 C28 -179.7(9) no
C25 C26 C27 C33 2.4(12) no
C25 C26 C31 C22 12.7(15) no
C25 C26 C31 C30 -166.5(9) no
C27 C26 C31 C22 -168.3(9) no
C27 C26 C31 C30 12.5(14) no
C31 C26 C27 C28 1.2(15) no
C31 C26 C27 C33 -176.7(9) no
C26 C27 C28 C29 -11.6(14) no
C26 C27 C33 C32 -3.9(11) no
C28 C27 C33 C32 178.6(11) no
C33 C27 C28 C29 165.8(10) no
C27 C28 C29 C30 8.7(16) no
C28 C29 C30 P3 -155.7(10) no
C28 C29 C30 C31 5.1(16) no
P3 C30 C31 C22 -36.5(15) no
P3 C30 C31 C26 142.6(7) no
C29 C30 C31 C22 166.1(9) no
C29 C30 C31 C26 -14.9(13) no
C25 C32 C33 C27 3.9(11) no
